data_2233918
loop_
_publ_author_name
'Asahara, Haruyasu'
'Mayer, Peter'
'Mayr, Herbert'

_publ_section_title
;
 2-(4-Methoxybenzylidene)-2<i>H</i>-1,3-benzodithiole 1,1,3,3-tetraoxide
;
_journal_coeditor_code LD2042
_journal_issue 3
_journal_name_full 'Acta Crystallographica Section E'
_journal_page_first o567
_journal_paper_doi 10.1107/S1600536812002826
_journal_volume 68
_journal_year 2012
_chemical_formula_iupac 'C15 H12 O5 S2'
_chemical_formula_moiety 'C15 H12 O5 S2'
_chemical_formula_sum 'C15 H12 O5 S2'
_chemical_formula_weight 336.385
_chemical_name_systematic
;
2-(4-Methoxybenzylidene)-2<i>H</i>-1,3-benzodithiole 1,1,3,3-tetraoxide
;
_space_group_IT_number 2
_symmetry_cell_setting triclinic
_symmetry_space_group_name_Hall '-P 1'
_symmetry_space_group_name_H-M 'P -1'
_atom_sites_solution_hydrogens geom
_atom_sites_solution_primary direct
_atom_sites_solution_secondary difmap
_audit_creation_method 'form98_non/compatible with shelxl97-2'
_cell_angle_alpha 84.345(2)
_cell_angle_beta 84.631(2)
_cell_angle_gamma 71.711(2)
_cell_formula_units_Z 4
_cell_length_a 7.3649(2)
_cell_length_b 11.4723(3)
_cell_length_c 17.6114(5)
_cell_measurement_reflns_used 5056
_cell_measurement_temperature 173(2)
_cell_measurement_theta_max 25.350
_cell_measurement_theta_min 3.134
_cell_volume 1402.89(7)
_computing_cell_refinement 'SCALEPACK (Otwinowski & Minor, 1997)'
_computing_data_collection 'COLLECT (Hooft, 2004)'
_computing_data_reduction 'DENZO and SCALEPACK (Otwinowski & Minor, 1997)'
_computing_molecular_graphics
;
ORTEP-3 (Farrugia, 1997) and OLEX2 (Dolomanov <i>et al.</i>,
2004)
;
_computing_publication_material 'PLATON (Spek, 2009)'
_computing_structure_refinement 'SHELXL97 (Sheldrick, 2008)'
_computing_structure_solution 'SIR97 (Altomare <i>et al.</i>, 1999)'
_diffrn_ambient_temperature 173(2)
_diffrn_measured_fraction_theta_full 0.995
_diffrn_measured_fraction_theta_max 0.995
_diffrn_measurement_device '95mm CCD camera on \k-goniostat'
_diffrn_measurement_device_type 'Nonius KappaCCD'
_diffrn_measurement_method 'CCD; rotation images; thick slices'
_diffrn_radiation_monochromator 'MONTEL, graded multilayered X-ray optics'
_diffrn_radiation_source 'rotating anode'
_diffrn_radiation_type MoK\a
_diffrn_radiation_wavelength 0.71073
_diffrn_reflns_av_R_equivalents 0.0190
_diffrn_reflns_av_sigmaI/netI 0.0314
_diffrn_reflns_limit_h_max 8
_diffrn_reflns_limit_h_min -8
_diffrn_reflns_limit_k_max 13
_diffrn_reflns_limit_k_min -13
_diffrn_reflns_limit_l_max 21
_diffrn_reflns_limit_l_min -20
_diffrn_reflns_number 9496
_diffrn_reflns_theta_full 25.38
_diffrn_reflns_theta_max 25.38
_diffrn_reflns_theta_min 3.29
_exptl_absorpt_coefficient_mu 0.401
_exptl_absorpt_correction_type none
_exptl_crystal_colour yellow
_exptl_crystal_density_diffrn 1.59268(8)
_exptl_crystal_density_method 'not measured'
_exptl_crystal_description block
_exptl_crystal_F_000 696
_exptl_crystal_size_max 0.17
_exptl_crystal_size_mid 0.12
_exptl_crystal_size_min 0.08
_refine_diff_density_max 0.291
_refine_diff_density_min -0.382
_refine_ls_extinction_method none
_refine_ls_goodness_of_fit_ref 1.096
_refine_ls_hydrogen_treatment constr
_refine_ls_matrix_type full
_refine_ls_number_parameters 399
_refine_ls_number_reflns 5124
_refine_ls_number_restraints 0
_refine_ls_restrained_S_all 1.096
_refine_ls_R_factor_all 0.0445
_refine_ls_R_factor_gt 0.0366
_refine_ls_shift/su_max 0.001
_refine_ls_shift/su_mean 0.000
_refine_ls_structure_factor_coef Fsqd
_refine_ls_weighting_details 'calc w = 1/[\s^2^(Fo^2^)+(0.0250P)^2^+1.7791P] where P=(Fo^2^+2Fc^2^)/3'
_refine_ls_weighting_scheme calc
_refine_ls_wR_factor_gt 0.0893
_refine_ls_wR_factor_ref 0.0933
_reflns_number_gt 4435
_reflns_number_total 5124
_reflns_threshold_expression I>2\s(I)
_cod_data_source_file ld2042.cif
_cod_data_source_block I
_cod_database_code 2233918
_cod_database_fobs_code 2233918

loop_
_symmetry_equiv_pos_as_xyz
'x, y, z'
'-x, -y, -z'

loop_
_atom_site_type_symbol
_atom_site_label
_atom_site_fract_x
_atom_site_fract_y
_atom_site_fract_z
_atom_site_U_iso_or_equiv
_atom_site_adp_type
_atom_site_calc_flag
_atom_site_refinement_flags
_atom_site_occupancy
_atom_site_symmetry_multiplicity
S S1 0.64347(9) 0.35339(5) 0.08928(3) 0.02238(14) Uani d . 1 1
S S2 0.64751(9) 0.25433(6) 0.24987(3) 0.02422(15) Uani d . 1 1
O O1 0.8215(3) 0.35541(16) 0.04909(10) 0.0295(4) Uani d . 1 1
O O2 0.4828(3) 0.36877(16) 0.04470(9) 0.0289(4) Uani d . 1 1
O O3 0.8294(3) 0.21116(17) 0.28301(10) 0.0323(4) Uani d . 1 1
O O4 0.4931(3) 0.21619(17) 0.28849(10) 0.0336(4) Uani d . 1 1
O O5 0.7530(3) -0.12438(15) -0.13537(10) 0.0314(4) Uani d . 1 1
C C1 0.5826(3) 0.4621(2) 0.15891(13) 0.0232(5) Uani d . 1 1
C C2 0.5810(3) 0.4154(2) 0.23440(13) 0.0233(5) Uani d . 1 1
C C3 0.5398(4) 0.4931(2) 0.29365(14) 0.0280(5) Uani d . 1 1
H H3 0.5384 0.4613 0.3455 0.034 Uiso calc R 1 1
C C4 0.5008(4) 0.6182(2) 0.27511(15) 0.0301(6) Uani d . 1 1
H H4 0.4718 0.6731 0.3147 0.036 Uiso calc R 1 1
C C5 0.5035(4) 0.6643(2) 0.19921(15) 0.0297(6) Uani d . 1 1
H H5 0.4773 0.7504 0.1877 0.036 Uiso calc R 1 1
C C6 0.5439(4) 0.5870(2) 0.14008(14) 0.0268(5) Uani d . 1 1
H H6 0.5450 0.6188 0.0882 0.032 Uiso calc R 1 1
C C7 0.6748(3) 0.2207(2) 0.15259(13) 0.0222(5) Uani d . 1 1
C C8 0.7040(3) 0.1042(2) 0.13583(14) 0.0248(5) Uani d . 1 1
H H8 0.7087 0.0476 0.1793 0.030 Uiso calc R 1 1
C C9 0.7299(3) 0.0493(2) 0.06317(14) 0.0237(5) Uani d . 1 1
C C10 0.7700(3) 0.1060(2) -0.00806(14) 0.0241(5) Uani d . 1 1
H H10 0.7893 0.1844 -0.0101 0.029 Uiso calc R 1 1
C C11 0.7821(3) 0.0502(2) -0.07497(14) 0.0237(5) Uani d . 1 1
H H11 0.8092 0.0900 -0.1226 0.028 Uiso calc R 1 1
C C12 0.7542(3) -0.0654(2) -0.07256(14) 0.0250(5) Uani d . 1 1
C C13 0.7247(3) -0.1262(2) -0.00221(15) 0.0273(5) Uani d . 1 1
H H13 0.7134 -0.2067 0.0000 0.033 Uiso calc R 1 1
C C14 0.7122(3) -0.0693(2) 0.06378(15) 0.0262(5) Uani d . 1 1
H H14 0.6909 -0.1113 0.1114 0.031 Uiso calc R 1 1
C C15 0.7570(4) -0.0591(2) -0.20891(15) 0.0328(6) Uani d . 1 1
H H15A 0.8792 -0.0413 -0.2187 0.049 Uiso calc R 1 1
H H15B 0.6512 0.0182 -0.2099 0.049 Uiso calc R 1 1
H H15C 0.7434 -0.1097 -0.2484 0.049 Uiso calc R 1 1
S S3 0.06712(9) 0.22772(5) 0.71282(3) 0.02390(15) Uani d . 1 1
S S4 0.00344(9) 0.46523(5) 0.62306(3) 0.02375(15) Uani d . 1 1
O O6 0.2566(3) 0.15179(16) 0.73049(10) 0.0338(4) Uani d . 1 1
O O7 -0.0825(3) 0.17105(16) 0.72510(10) 0.0349(4) Uani d . 1 1
O O8 0.1567(3) 0.51075(16) 0.59109(10) 0.0331(4) Uani d . 1 1
O O9 -0.1808(3) 0.52166(16) 0.59230(10) 0.0336(4) Uani d . 1 1
O O10 0.3914(3) -0.20996(16) 0.44004(10) 0.0325(4) Uani d . 1 1
C C16 0.0027(3) 0.3599(2) 0.76490(13) 0.0218(5) Uani d . 1 1
C C17 -0.0216(3) 0.4715(2) 0.72270(13) 0.0218(5) Uani d . 1 1
C C18 -0.0697(3) 0.5813(2) 0.75786(14) 0.0253(5) Uani d . 1 1
H H18 -0.0866 0.6576 0.7285 0.030 Uiso calc R 1 1
C C19 -0.0923(4) 0.5763(2) 0.83682(14) 0.0277(5) Uani d . 1 1
H H19 -0.1233 0.6499 0.8623 0.033 Uiso calc R 1 1
C C20 -0.0701(4) 0.4644(2) 0.87937(14) 0.0284(5) Uani d . 1 1
H H20 -0.0880 0.4630 0.9335 0.034 Uiso calc R 1 1
C C21 -0.0226(4) 0.3551(2) 0.84416(14) 0.0264(5) Uani d . 1 1
H H21 -0.0077 0.2790 0.8734 0.032 Uiso calc R 1 1
C C22 0.0720(3) 0.3032(2) 0.62085(13) 0.0226(5) Uani d . 1 1
C C23 0.1276(3) 0.2572(2) 0.55205(14) 0.0252(5) Uani d . 1 1
H H23 0.1287 0.3184 0.5117 0.030 Uiso calc R 1 1
C C24 0.1858(3) 0.1340(2) 0.52707(13) 0.0234(5) Uani d . 1 1
C C25 0.2688(4) 0.1172(2) 0.45215(13) 0.0261(5) Uani d . 1 1
H H25 0.2797 0.1866 0.4200 0.031 Uiso calc R 1 1
C C26 0.3345(4) 0.0027(2) 0.42451(14) 0.0267(5) Uani d . 1 1
H H26 0.3914 -0.0070 0.3739 0.032 Uiso calc R 1 1
C C27 0.3171(4) -0.0996(2) 0.47123(14) 0.0247(5) Uani d . 1 1
C C28 0.2291(3) -0.0849(2) 0.54467(13) 0.0247(5) Uani d . 1 1
H H28 0.2131 -0.1540 0.5757 0.030 Uiso calc R 1 1
C C29 0.1654(4) 0.0303(2) 0.57202(14) 0.0249(5) Uani d . 1 1
H H29 0.1065 0.0398 0.6223 0.030 Uiso calc R 1 1
C C30 0.3957(5) -0.3186(2) 0.48879(16) 0.0379(7) Uani d . 1 1
H H30A 0.4664 -0.3210 0.5337 0.057 Uiso calc R 1 1
H H30B 0.4592 -0.3917 0.4606 0.057 Uiso calc R 1 1
H H30C 0.2643 -0.3174 0.5054 0.057 Uiso calc R 1 1

loop_
_atom_site_aniso_label
_atom_site_aniso_U_11
_atom_site_aniso_U_22
_atom_site_aniso_U_33
_atom_site_aniso_U_12
_atom_site_aniso_U_13
_atom_site_aniso_U_23
S1 0.0289(3) 0.0221(3) 0.0162(3) -0.0091(2) -0.0007(2) 0.0013(2)
S2 0.0285(3) 0.0270(3) 0.0170(3) -0.0099(3) -0.0010(2) 0.0032(2)
O1 0.0348(10) 0.0310(10) 0.0238(9) -0.0143(8) 0.0070(8) -0.0020(7)
O2 0.0352(10) 0.0293(9) 0.0216(9) -0.0074(8) -0.0091(7) -0.0008(7)
O3 0.0334(10) 0.0374(10) 0.0236(9) -0.0074(8) -0.0087(8) 0.0049(8)
O4 0.0381(11) 0.0392(11) 0.0262(9) -0.0197(9) 0.0068(8) 0.0018(8)
O5 0.0418(11) 0.0221(9) 0.0313(10) -0.0111(8) 0.0000(8) -0.0051(7)
C1 0.0221(12) 0.0296(13) 0.0186(12) -0.0093(10) -0.0020(9) -0.0005(10)
C2 0.0221(12) 0.0279(13) 0.0210(12) -0.0098(10) -0.0017(9) 0.0011(10)
C3 0.0313(14) 0.0360(14) 0.0180(12) -0.0124(11) -0.0007(10) -0.0024(10)
C4 0.0285(14) 0.0353(15) 0.0255(13) -0.0071(11) 0.0003(11) -0.0086(11)
C5 0.0319(14) 0.0246(13) 0.0321(14) -0.0075(11) -0.0047(11) -0.0008(11)
C6 0.0311(14) 0.0281(13) 0.0211(12) -0.0092(11) -0.0035(10) 0.0012(10)
C7 0.0236(12) 0.0254(12) 0.0176(11) -0.0088(10) -0.0011(9) 0.0024(9)
C8 0.0226(12) 0.0263(13) 0.0241(12) -0.0076(10) -0.0014(10) 0.0043(10)
C9 0.0202(12) 0.0228(12) 0.0270(13) -0.0056(10) -0.0022(10) 0.0010(10)
C10 0.0211(12) 0.0202(12) 0.0308(13) -0.0066(10) -0.0005(10) -0.0011(10)
C11 0.0217(12) 0.0224(12) 0.0265(13) -0.0076(10) 0.0014(10) 0.0001(10)
C12 0.0217(12) 0.0201(12) 0.0320(14) -0.0045(10) -0.0011(10) -0.0035(10)
C13 0.0246(13) 0.0181(12) 0.0379(15) -0.0056(10) -0.0017(11) 0.0008(10)
C14 0.0220(12) 0.0216(12) 0.0319(14) -0.0043(10) -0.0019(10) 0.0043(10)
C15 0.0423(16) 0.0279(14) 0.0289(14) -0.0114(12) -0.0007(12) -0.0054(11)
S3 0.0316(3) 0.0185(3) 0.0196(3) -0.0067(2) 0.0012(2) 0.0023(2)
S4 0.0327(3) 0.0194(3) 0.0186(3) -0.0085(2) -0.0012(2) 0.0021(2)
O6 0.0394(11) 0.0259(9) 0.0274(10) 0.0017(8) -0.0043(8) 0.0032(7)
O7 0.0465(12) 0.0287(10) 0.0340(10) -0.0215(9) 0.0108(9) -0.0037(8)
O8 0.0471(12) 0.0310(10) 0.0262(9) -0.0223(9) 0.0083(8) -0.0012(8)
O9 0.0401(11) 0.0290(10) 0.0271(10) -0.0034(8) -0.0110(8) 0.0034(8)
O10 0.0474(11) 0.0234(9) 0.0250(9) -0.0096(8) 0.0036(8) -0.0035(7)
C16 0.0196(12) 0.0212(12) 0.0238(12) -0.0061(9) 0.0014(9) -0.0007(9)
C17 0.0217(12) 0.0227(12) 0.0204(12) -0.0072(10) -0.0002(9) 0.0007(9)
C18 0.0279(13) 0.0213(12) 0.0276(13) -0.0094(10) -0.0006(10) -0.0004(10)
C19 0.0279(13) 0.0283(13) 0.0281(13) -0.0099(11) 0.0020(10) -0.0070(10)
C20 0.0287(13) 0.0337(14) 0.0221(13) -0.0098(11) 0.0026(10) -0.0027(10)
C21 0.0285(13) 0.0261(13) 0.0225(12) -0.0072(10) -0.0003(10) 0.0035(10)
C22 0.0271(13) 0.0187(12) 0.0209(12) -0.0069(10) -0.0002(10) 0.0020(9)
C23 0.0276(13) 0.0264(13) 0.0211(12) -0.0094(10) -0.0031(10) 0.0048(10)
C24 0.0241(12) 0.0239(12) 0.0219(12) -0.0064(10) -0.0025(10) -0.0023(10)
C25 0.0334(14) 0.0279(13) 0.0181(12) -0.0126(11) -0.0024(10) 0.0039(10)
C26 0.0335(14) 0.0313(13) 0.0159(11) -0.0118(11) 0.0000(10) -0.0005(10)
C27 0.0284(13) 0.0248(13) 0.0214(12) -0.0083(10) -0.0036(10) -0.0029(10)
C28 0.0287(13) 0.0257(13) 0.0201(12) -0.0100(10) -0.0007(10) 0.0013(10)
C29 0.0276(13) 0.0282(13) 0.0184(12) -0.0091(10) 0.0009(10) -0.0001(10)
C30 0.0569(19) 0.0241(14) 0.0305(14) -0.0117(13) 0.0034(13) -0.0003(11)

loop_
_atom_type_symbol
_atom_type_description
_atom_type_scat_dispersion_real
_atom_type_scat_dispersion_imag
_atom_type_scat_source
C C 0.0033 0.0016 'International Tables Vol C Tables 4.2.6.8 and 6.1.1.4'
H H 0.0000 0.0000 'International Tables Vol C Tables 4.2.6.8 and 6.1.1.4'
O O 0.0106 0.0060 'International Tables Vol C Tables 4.2.6.8 and 6.1.1.4'
S S 0.1246 0.1234 'International Tables Vol C Tables 4.2.6.8 and 6.1.1.4'

loop_
_geom_angle_atom_site_label_1
_geom_angle_atom_site_label_2
_geom_angle_atom_site_label_3
_geom_angle
O1 S1 O2 117.71(11)
O1 S1 C1 108.95(11)
O2 S1 C1 110.29(11)
O1 S1 C7 111.23(11)
O2 S1 C7 109.43(11)
C1 S1 C7 97.34(11)
O3 S2 O4 117.61(11)
O3 S2 C2 108.98(11)
O4 S2 C2 110.83(11)
O3 S2 C7 110.16(11)
O4 S2 C7 110.04(11)
C2 S2 C7 97.32(11)
C12 O5 C15 118.30(19)
C6 C1 C2 121.2(2)
C6 C1 S1 122.46(18)
C2 C1 S1 116.29(19)
C1 C2 C3 120.8(2)
C1 C2 S2 116.23(18)
C3 C2 S2 122.88(19)
C4 C3 C2 118.2(2)
C4 C3 H3 120.9
C2 C3 H3 120.9
C3 C4 C5 120.7(2)
C3 C4 H4 119.7
C5 C4 H4 119.7
C6 C5 C4 121.2(2)
C6 C5 H5 119.4
C4 C5 H5 119.4
C1 C6 C5 117.9(2)
C1 C6 H6 121.0
C5 C6 H6 121.0
C8 C7 S1 128.34(19)
C8 C7 S2 118.91(18)
S1 C7 S2 112.62(13)
C7 C8 C9 131.6(2)
C7 C8 H8 114.2
C9 C8 H8 114.2
C14 C9 C10 117.3(2)
C14 C9 C8 117.7(2)
C10 C9 C8 125.0(2)
C11 C10 C9 121.3(2)
C11 C10 H10 119.3
C9 C10 H10 119.3
C10 C11 C12 119.8(2)
C10 C11 H11 120.1
C12 C11 H11 120.1
O5 C12 C13 116.2(2)
O5 C12 C11 124.1(2)
C13 C12 C11 119.7(2)
C14 C13 C12 119.7(2)
C14 C13 H13 120.1
C12 C13 H13 120.1
C13 C14 C9 122.0(2)
C13 C14 H14 119.0
C9 C14 H14 119.0
O5 C15 H15A 109.5
O5 C15 H15B 109.5
H15A C15 H15B 109.5
O5 C15 H15C 109.5
H15A C15 H15C 109.5
H15B C15 H15C 109.5
O7 S3 O6 116.77(12)
O7 S3 C22 112.52(11)
O6 S3 C22 110.41(11)
O7 S3 C16 108.99(11)
O6 S3 C16 109.12(11)
C22 S3 C16 97.21(11)
O8 S4 O9 116.81(11)
O8 S4 C17 110.52(11)
O9 S4 C17 109.14(11)
O8 S4 C22 110.39(11)
O9 S4 C22 110.62(11)
C17 S4 C22 97.69(11)
C27 O10 C30 117.44(19)
C17 C16 C21 120.5(2)
C17 C16 S3 116.57(18)
C21 C16 S3 122.91(18)
C16 C17 C18 121.4(2)
C16 C17 S4 115.80(18)
C18 C17 S4 122.71(18)
C19 C18 C17 118.0(2)
C19 C18 H18 121.0
C17 C18 H18 121.0
C18 C19 C20 120.7(2)
C18 C19 H19 119.6
C20 C19 H19 119.6
C21 C20 C19 121.2(2)
C21 C20 H20 119.4
C19 C20 H20 119.4
C20 C21 C16 118.2(2)
C20 C21 H21 120.9
C16 C21 H21 120.9
C23 C22 S3 130.49(19)
C23 C22 S4 116.88(18)
S3 C22 S4 112.52(13)
C22 C23 C24 133.1(2)
C22 C23 H23 113.4
C24 C23 H23 113.4
C29 C24 C25 117.9(2)
C29 C24 C23 124.8(2)
C25 C24 C23 117.3(2)
C26 C25 C24 121.3(2)
C26 C25 H25 119.3
C24 C25 H25 119.3
C25 C26 C27 119.6(2)
C25 C26 H26 120.2
C27 C26 H26 120.2
O10 C27 C28 124.1(2)
O10 C27 C26 115.6(2)
C28 C27 C26 120.2(2)
C29 C28 C27 119.6(2)
C29 C28 H28 120.2
C27 C28 H28 120.2
C28 C29 C24 121.3(2)
C28 C29 H29 119.3
C24 C29 H29 119.3
O10 C30 H30A 109.5
O10 C30 H30B 109.5
H30A C30 H30B 109.5
O10 C30 H30C 109.5
H30A C30 H30C 109.5
H30B C30 H30C 109.5

loop_
_geom_bond_atom_site_label_1
_geom_bond_atom_site_label_2
_geom_bond_distance
S1 O1 1.4360(18)
S1 O2 1.4362(18)
S1 C1 1.763(2)
S1 C7 1.763(2)
S2 O3 1.4328(18)
S2 O4 1.4342(18)
S2 C2 1.757(2)
S2 C7 1.772(2)
O5 C12 1.354(3)
O5 C15 1.433(3)
C1 C6 1.383(3)
C1 C2 1.384(3)
C2 C3 1.390(3)
C3 C4 1.384(4)
C3 H3 0.9500
C4 C5 1.389(4)
C4 H4 0.9500
C5 C6 1.385(4)
C5 H5 0.9500
C6 H6 0.9500
C7 C8 1.343(3)
C8 C9 1.452(3)
C8 H8 0.9500
C9 C14 1.405(3)
C9 C10 1.405(3)
C10 C11 1.378(3)
C10 H10 0.9500
C11 C12 1.400(3)
C11 H11 0.9500
C12 C13 1.394(4)
C13 C14 1.370(4)
C13 H13 0.9500
C14 H14 0.9500
C15 H15A 0.9800
C15 H15B 0.9800
C15 H15C 0.9800
S3 O7 1.4353(18)
S3 O6 1.4380(19)
S3 C22 1.763(2)
S3 C16 1.763(2)
S4 O8 1.4343(18)
S4 O9 1.4389(19)
S4 C17 1.754(2)
S4 C22 1.770(2)
O10 C27 1.360(3)
O10 C30 1.436(3)
C16 C17 1.385(3)
C16 C21 1.389(3)
C17 C18 1.388(3)
C18 C19 1.383(4)
C18 H18 0.9500
C19 C20 1.392(4)
C19 H19 0.9500
C20 C21 1.384(4)
C20 H20 0.9500
C21 H21 0.9500
C22 C23 1.346(3)
C23 C24 1.442(3)
C23 H23 0.9500
C24 C29 1.404(3)
C24 C25 1.406(3)
C25 C26 1.371(4)
C25 H25 0.9500
C26 C27 1.398(3)
C26 H26 0.9500
C27 C28 1.393(3)
C28 C29 1.376(3)
C28 H28 0.9500
C29 H29 0.9500
C30 H30A 0.9800
C30 H30B 0.9800
C30 H30C 0.9800

loop_
_geom_hbond_atom_site_label_D
_geom_hbond_atom_site_label_H
_geom_hbond_atom_site_label_A
_geom_hbond_site_symmetry_A
_geom_hbond_distance_DH
_geom_hbond_distance_HA
_geom_hbond_distance_DA
_geom_hbond_angle_DHA
_geom_hbond_publ_flag
C6 H6 O2 2_665 0.95 2.36 3.259(3) 159 no
C19 H19 O5 1_466 0.95 2.46 3.332(3) 152 no
C20 H20 O1 1_456 0.95 2.42 3.252(3) 146 no
C23 H23 O9 2_566 0.95 2.55 3.496(3) 172 no
C28 H28 O3 2_656 0.95 2.53 3.282(3) 137 no

loop_
_geom_torsion_atom_site_label_1
_geom_torsion_atom_site_label_2
_geom_torsion_atom_site_label_3
_geom_torsion_atom_site_label_4
_geom_torsion
O1 S1 C1 C6 63.6(2)
O2 S1 C1 C6 -67.1(2)
C7 S1 C1 C6 179.0(2)
O1 S1 C1 C2 -114.48(19)
O2 S1 C1 C2 114.90(19)
C7 S1 C1 C2 1.0(2)
C6 C1 C2 C3 0.2(4)
S1 C1 C2 C3 178.31(18)
C6 C1 C2 S2 -176.12(19)
S1 C1 C2 S2 2.0(3)
O3 S2 C2 C1 110.47(19)
O4 S2 C2 C1 -118.59(19)
C7 S2 C2 C1 -3.8(2)
O3 S2 C2 C3 -65.8(2)
O4 S2 C2 C3 65.1(2)
C7 S2 C2 C3 179.9(2)
C1 C2 C3 C4 -0.2(4)
S2 C2 C3 C4 175.95(19)
C2 C3 C4 C5 -0.2(4)
C3 C4 C5 C6 0.5(4)
C2 C1 C6 C5 0.0(4)
S1 C1 C6 C5 -177.93(19)
C4 C5 C6 C1 -0.4(4)
O1 S1 C7 C8 -74.0(2)
O2 S1 C7 C8 57.7(3)
C1 S1 C7 C8 172.3(2)
O1 S1 C7 S2 110.16(14)
O2 S1 C7 S2 -118.08(13)
C1 S1 C7 S2 -3.49(15)
O3 S2 C7 C8 74.7(2)
O4 S2 C7 C8 -56.5(2)
C2 S2 C7 C8 -171.9(2)
O3 S2 C7 S1 -109.02(14)
O4 S2 C7 S1 119.71(13)
C2 S2 C7 S1 4.33(15)
S1 C7 C8 C9 4.0(4)
S2 C7 C8 C9 179.6(2)
C7 C8 C9 C14 -165.1(3)
C7 C8 C9 C10 14.5(4)
C14 C9 C10 C11 3.2(3)
C8 C9 C10 C11 -176.4(2)
C9 C10 C11 C12 -0.1(4)
C15 O5 C12 C13 171.8(2)
C15 O5 C12 C11 -7.9(3)
C10 C11 C12 O5 176.3(2)
C10 C11 C12 C13 -3.4(4)
O5 C12 C13 C14 -176.0(2)
C11 C12 C13 C14 3.7(4)
C12 C13 C14 C9 -0.6(4)
C10 C9 C14 C13 -2.9(4)
C8 C9 C14 C13 176.7(2)
O7 S3 C16 C17 -117.07(19)
O6 S3 C16 C17 114.37(19)
C22 S3 C16 C17 -0.2(2)
O7 S3 C16 C21 63.2(2)
O6 S3 C16 C21 -65.4(2)
C22 S3 C16 C21 -180.0(2)
C21 C16 C17 C18 0.7(4)
S3 C16 C17 C18 -179.10(18)
C21 C16 C17 S4 -177.07(19)
S3 C16 C17 S4 3.2(3)
O8 S4 C17 C16 -119.63(19)
O9 S4 C17 C16 110.60(19)
C22 S4 C17 C16 -4.4(2)
O8 S4 C17 C18 62.7(2)
O9 S4 C17 C18 -67.1(2)
C22 S4 C17 C18 177.9(2)
C16 C17 C18 C19 0.2(4)
S4 C17 C18 C19 177.78(19)
C17 C18 C19 C20 -1.0(4)
C18 C19 C20 C21 0.8(4)
C19 C20 C21 C16 0.0(4)
C17 C16 C21 C20 -0.8(4)
S3 C16 C21 C20 178.96(19)
O7 S3 C22 C23 -72.5(3)
O6 S3 C22 C23 60.0(3)
C16 S3 C22 C23 173.5(2)
O7 S3 C22 S4 111.31(14)
O6 S3 C22 S4 -116.27(14)
C16 S3 C22 S4 -2.74(15)
O8 S4 C22 C23 -57.4(2)
O9 S4 C22 C23 73.5(2)
C17 S4 C22 C23 -172.7(2)
O8 S4 C22 S3 119.43(14)
O9 S4 C22 S3 -109.73(14)
C17 S4 C22 S3 4.12(15)
S3 C22 C23 C24 6.4(4)
S4 C22 C23 C24 -177.5(2)
C22 C23 C24 C29 11.6(4)
C22 C23 C24 C25 -168.5(3)
C29 C24 C25 C26 -2.3(4)
C23 C24 C25 C26 177.7(2)
C24 C25 C26 C27 0.6(4)
C30 O10 C27 C28 -6.4(4)
C30 O10 C27 C26 173.3(2)
C25 C26 C27 O10 -178.0(2)
C25 C26 C27 C28 1.7(4)
O10 C27 C28 C29 177.4(2)
C26 C27 C28 C29 -2.3(4)
C27 C28 C29 C24 0.6(4)
C25 C24 C29 C28 1.7(4)
C23 C24 C29 C28 -178.3(2)

loop_
_cod_related_entry_id
_cod_related_entry_database
_cod_related_entry_code
1 ChemSpider 30657522
